data_1577363
loop_
_publ_author_name
'Nahon, Emily'
'Nelmes, Gareth R.'
'Dallerba, Elena'
'Lim, Li Feng'
'Cox, Nicholas'
'McMullin, Claire L.'
'Massi, Massimiliano'
'Kallmeier, Fabian'
'Hicks, Jamie'

_publ_section_title
;
 Xanthene-to-fluorene skeletal editing <i>via</i> oxygen deletion mediated
 by boron and aluminium radicals.
;
_journal_issue 21
_journal_name_full 'Chemical science'
_journal_page_first 10755
_journal_page_last 10761
_journal_paper_doi 10.1039/d6sc01056c
_journal_volume 17
_journal_year 2026
_chemical_formula_moiety 'C31 H48 N2'
_chemical_formula_sum 'C31 H48 N2'
_chemical_formula_weight 448.71
_space_group_crystal_system orthorhombic
_space_group_IT_number 60
_space_group_name_Hall '-P 2n 2ab'
_space_group_name_H-M_alt 'P b c n'
_atom_sites_solution_hydrogens mixed
_atom_sites_solution_primary dual
_audit_creation_date 2024-11-05
_audit_creation_method
;
Olex2 1.5
(compiled 2024.02.16 svn.r378c4104 for OlexSys, GUI svn.r6928)
;
_audit_update_record
;
2025-12-11 deposited with the CCDC.	2026-04-17 downloaded from the CCDC.
;
_cell_angle_alpha 90
_cell_angle_beta 90
_cell_angle_gamma 90
_cell_formula_units_Z 4
_cell_length_a 24.0574(3)
_cell_length_b 10.9948(2)
_cell_length_c 10.6107(2)
_cell_measurement_reflns_used 9593
_cell_measurement_temperature 150.00(10)
_cell_measurement_theta_max 77.7120
_cell_measurement_theta_min 4.3990
_cell_volume 2806.60(8)
_computing_cell_refinement 'CrysAlisPro 1.171.42.85a (Rigaku OD, 2023)'
_computing_data_collection 'CrysAlisPro 1.171.42.85a (Rigaku OD, 2023)'
_computing_data_reduction 'CrysAlisPro 1.171.42.85a (Rigaku OD, 2023)'
_computing_molecular_graphics 'Olex2 1.5 (Dolomanov et al., 2009)'
_computing_publication_material 'Olex2 1.5 (Dolomanov et al., 2009)'
_computing_structure_refinement 'SHELXL 2018/3 (Sheldrick, 2015)'
_computing_structure_solution 'SHELXT 2018/2 (Sheldrick, 2018)'
_diffrn_ambient_environment N~2~
_diffrn_ambient_temperature 150.00(10)
_diffrn_detector 'Hybrid Pixel Array Detector'
_diffrn_detector_area_resol_mean 10.0000
_diffrn_detector_type HyPix
_diffrn_measured_fraction_theta_full 1.000
_diffrn_measured_fraction_theta_max 0.995
_diffrn_measurement_details
;
List of Runs (angles in degrees, time in seconds):

  # Type    Start    End  Width  t~exp~   \w     \q     \k     \f   Frames
#--------------------------------------------------------------------------
  1  \w    -46.00  -9.00   0.50    1.00    --  -46.45 121.00-116.00   74
  2  \w   -101.00 -54.00   0.50    1.00    --  -46.45-154.00   1.00   94
  3  \w     37.00  62.00   0.50    1.00    --   46.45-121.00 160.00   50
  4  \w     72.00  98.00   0.50    1.00    --   46.45-154.00   1.00   52
  5  \w     49.00  74.00   0.50    4.00    --  107.75-121.00 160.00   50
  6  \w     90.00 115.00   0.50    4.00    --  107.75-154.00   1.00   50
  7  \w     82.00 119.00   0.50    4.00    --  107.75 154.00  41.00   74
  8  \w    117.00 142.00   0.50    4.00    --  107.75 121.00-116.00   50
  9  \w     -6.00  19.00   0.50    1.00    --  -46.45  19.00  90.00   50
 10  \w     -5.00  27.00   0.50    1.00    --  -46.45  19.00  60.00   64
 11  \w     -2.00  27.00   0.50    1.00    --  -46.45  19.00-150.00   58
 12  \w    -22.00   3.00   0.50    1.00    --  -46.45  38.00   0.00   50
 13  \w     50.00  76.00   0.50    4.00    --  107.75 -61.00 -30.00   52
 14  \w     37.00  63.00   0.50    4.00    --  107.75 -45.00 120.00   52
 15  \w     32.00  57.00   0.50    4.00    --  107.75 -30.00 -90.00   50
 16  \w     37.00  70.00   0.50    4.00    --  107.75-125.00-180.00   66
 17  \w     32.00  58.00   0.50    4.00    --  107.75 -30.00  60.00   52
 18  \w     34.00  92.00   0.50    4.00    --  107.75 -61.00 -90.00  116
 19  \w     32.00  57.00   0.50    4.00    --  107.75 -30.00   0.00   50
 20  \w     95.00 120.00   0.50    4.00    --  107.75  15.00-180.00   50
 21  \w    127.00 168.00   0.50    4.00    --  107.75  15.00-180.00   82
 22  \w     32.00  57.00   0.50    4.00    --  107.75 -30.00-150.00   50
 23  \w    103.00 128.00   0.50    4.00    --  107.75 125.00 -30.00   50
 24  \w     83.00 115.00   0.50    4.00    --  107.75 -77.00 150.00   64
 25  \w     32.00  57.00   0.50    4.00    --  107.75 -30.00-180.00   50
 26  \w    138.00 172.00   0.50    4.00    --  107.75 125.00 -30.00   68
 27  \w     41.00  67.00   0.50    4.00    --  107.75 -77.00 150.00   52
 28  \w     32.00  57.00   0.50    4.00    --  107.75 -30.00 -30.00   50
 29  \w     79.00 111.00   0.50    4.00    --  107.75-125.00-180.00   64
 30  \w     32.00  57.00   0.50    4.00    --  107.75 -30.00 120.00   50
 31  \w     38.00  64.00   0.50    4.00    --  107.75 -45.00 150.00   52
 32  \w     57.00  82.00   0.50    4.00    --  107.75 -77.00 -90.00   50
 33  \w     88.00 113.00   0.50    4.00    --  107.75 -77.00 -90.00   50
 34  \w     32.00  57.00   0.50    4.00    --  107.75 -30.00 -60.00   50
;
_diffrn_measurement_device 'four-circle diffractometer'
_diffrn_measurement_device_type 'SuperNova, Dual, Cu at home/near, HyPix'
_diffrn_measurement_method '\w scans'
_diffrn_orient_matrix_type 'CrysAlisPro convention (1999,Acta A55,543-557)'
_diffrn_orient_matrix_UB_11 -0.0591574000
_diffrn_orient_matrix_UB_12 0.0447256000
_diffrn_orient_matrix_UB_13 0.0308492000
_diffrn_orient_matrix_UB_21 -0.0235466000
_diffrn_orient_matrix_UB_22 -0.0816998000
_diffrn_orient_matrix_UB_23 -0.1051242000
_diffrn_orient_matrix_UB_31 -0.0069166000
_diffrn_orient_matrix_UB_32 -0.1046854000
_diffrn_orient_matrix_UB_33 0.0952338000
_diffrn_radiation_monochromator mirror
_diffrn_radiation_probe x-ray
_diffrn_radiation_type 'Cu K\a'
_diffrn_radiation_wavelength 1.54184
_diffrn_reflns_av_R_equivalents 0.0432
_diffrn_reflns_av_unetI/netI 0.0387
_diffrn_reflns_Laue_measured_fraction_full 1.000
_diffrn_reflns_Laue_measured_fraction_max 0.995
_diffrn_reflns_limit_h_max 30
_diffrn_reflns_limit_h_min -30
_diffrn_reflns_limit_k_max 12
_diffrn_reflns_limit_k_min -13
_diffrn_reflns_limit_l_max 13
_diffrn_reflns_limit_l_min -10
_diffrn_reflns_number 18006
_diffrn_reflns_point_group_measured_fraction_full 1.000
_diffrn_reflns_point_group_measured_fraction_max 0.995
_diffrn_reflns_theta_full 67.684
_diffrn_reflns_theta_max 77.991
_diffrn_reflns_theta_min 3.675
_diffrn_source 'micro-focus sealed X-ray tube'
_diffrn_source_type 'SuperNova (Cu) X-ray Source'
_exptl_absorpt_coefficient_mu 0.451
_exptl_absorpt_correction_T_max 1.00000
_exptl_absorpt_correction_T_min 0.79416
_exptl_absorpt_correction_type multi-scan
_exptl_absorpt_process_details
;
CrysAlisPro 1.171.42.85a (Rigaku Oxford Diffraction, 2023)
Empirical absorption correction using spherical harmonics,
implemented in SCALE3 ABSPACK scaling algorithm.
;
_exptl_crystal_colour colourless
_exptl_crystal_colour_primary colourless
_exptl_crystal_density_diffrn 1.062
_exptl_crystal_description plate
_exptl_crystal_F_000 992
_exptl_crystal_size_max 0.2
_exptl_crystal_size_mid 0.05
_exptl_crystal_size_min 0.05
_refine_diff_density_max 0.210
_refine_diff_density_min -0.206
_refine_diff_density_rms 0.039
_refine_ls_extinction_method none
_refine_ls_goodness_of_fit_ref 1.059
_refine_ls_hydrogen_treatment mixed
_refine_ls_matrix_type full
_refine_ls_number_parameters 197
_refine_ls_number_reflns 2988
_refine_ls_number_restraints 15
_refine_ls_restrained_S_all 1.106
_refine_ls_R_factor_all 0.0493
_refine_ls_R_factor_gt 0.0452
_refine_ls_shift/su_max 0.000
_refine_ls_shift/su_mean 0.000
_refine_ls_structure_factor_coef Fsqd
_refine_ls_weighting_details 'w=1/[\s^2^(Fo^2^)+(0.0615P)^2^+0.6320P] where P=(Fo^2^+2Fc^2^)/3'
_refine_ls_weighting_scheme calc
_refine_ls_wR_factor_gt 0.1186
_refine_ls_wR_factor_ref 0.1227
_reflns_Friedel_coverage 0.000
_reflns_number_gt 2679
_reflns_number_total 2988
_reflns_threshold_expression 'I > 2\s(I)'
_cod_data_source_file d6sc01056c2.cif
_cod_data_source_block 7
_cod_database_code 1577363
_shelx_shelxl_version_number 2018/3
_chemical_oxdiff_formula C8H15N
_chemical_oxdiff_usercomment 'benzene evap'
_shelx_space_group_comment
;
The symmetry employed for this shelxl refinement is uniquely defined
by the following loop, which should always be used as a source of
symmetry information in preference to the above space-group names.
They are only intended as comments.
;
_shelx_estimated_absorpt_t_max 0.978
_shelx_estimated_absorpt_t_min 0.915
_olex2_refinement_description
;
1. Fixed Uiso
 At 1.2 times of:
  All C(H) groups
 At 1.5 times of:
  All C(H,H,H) groups
2. Restrained distances
 C16A-C13 = C16-C13 = C15A-C13 = C15-C13 = C14A-C13 = C14-C13
 1.53 with sigma of 0.008
 C16A-C14A
 2.53 with sigma of 0.008
 C15A-C14A
 2.53 with sigma of 0.008
 C16A-C15A
 2.53 with sigma of 0.008
 C16-C14
 2.53 with sigma of 0.008
 C14-C15
 2.53 with sigma of 0.008
 C15-C16
 2.53 with sigma of 0.008
 C13-C16A \\sim C13-C16
 with sigma of 0.02
 C13-C14A \\sim C13-C14
 with sigma of 0.02
 C13-C15A \\sim C13-C15
 with sigma of 0.02
3. Uiso/Uaniso restraints and constraints
C14 \\sim C15 \\sim C16: within 2A with sigma of 0.005 and sigma for terminal
atoms of 0.01 within 2A
C16A \\sim C15A \\sim C14A: within 2A with sigma of 0.005 and sigma for
terminal atoms of 0.01 within 2A
4. Others
 Sof(C14)=Sof(H14D)=Sof(H14E)=Sof(H14F)=Sof(C16)=Sof(H16D)=Sof(H16E)=Sof(H16F)=
 Sof(C15)=Sof(H15D)=Sof(H15E)=Sof(H15F)=1-FVAR(1)
 Sof(C16A)=Sof(H16A)=Sof(H16B)=Sof(H16C)=Sof(C14A)=Sof(H14A)=Sof(H14B)=
 Sof(H14C)=Sof(C15A)=Sof(H15A)=Sof(H15B)=Sof(H15C)=FVAR(1)
 Sof(H1B)=1-FVAR(2)
 Sof(H1A)=FVAR(2)
5.a Aromatic/amide H refined with riding coordinates:
 C5(H5), C3(H3)
5.b Idealised Me refined as rotating group:
 C12(H12A,H12B,H12C), C9(H9A,H9B,H9C), C16A(H16A,H16B,H16C), C10(H10A,H10B,
 H10C), C11(H11A,H11B,H11C), C14A(H14A,H14B,H14C), C15A(H15A,H15B,H15C),
 C14(H14D,H14E,H14F), C16(H16D,H16E,H16F), C15(H15D,H15E,H15F)
;
_olex2_submission_special_instructions 'No special instructions were received'
_oxdiff_exptl_absorpt_empirical_details
;
Empirical correction (ABSPACK) includes:
- Absorption correction using spherical harmonics
- Frame scaling
;
_oxdiff_exptl_absorpt_empirical_full_max 1.915
_oxdiff_exptl_absorpt_empirical_full_min 0.599

loop_
_space_group_symop_operation_xyz
'x, y, z'
'-x+1/2, -y+1/2, z+1/2'
'-x, y, -z+1/2'
'x+1/2, -y+1/2, -z'
'-x, -y, -z'
'x-1/2, y-1/2, -z-1/2'
'x, -y, z-1/2'
'-x-1/2, y-1/2, z'

loop_
_atom_site_label
_atom_site_type_symbol
_atom_site_fract_x
_atom_site_fract_y
_atom_site_fract_z
_atom_site_U_iso_or_equiv
_atom_site_adp_type
_atom_site_occupancy
_atom_site_site_symmetry_order
_atom_site_calc_flag
_atom_site_refinement_flags_posn
_atom_site_refinement_flags_adp
_atom_site_refinement_flags_occupancy
_atom_site_disorder_assembly
_atom_site_disorder_group
N1 N 0.44040(4) 0.88305(7) 0.72629(9) 0.0274(2) Uani 1 1 d . . . . .
C6 C 0.45577(4) 0.54514(8) 0.70329(9) 0.0239(2) Uani 1 1 d . . . . .
C1 C 0.47134(4) 0.66683(8) 0.72342(9) 0.0227(2) Uani 1 1 d . . . . .
C2 C 0.43184(4) 0.75795(9) 0.69606(10) 0.0249(2) Uani 1 1 d . . . . .
C7 C 0.500000 0.45800(12) 0.750000 0.0252(3) Uani 1 2 d S T P . .
C4 C 0.36840(4) 0.60283(10) 0.61016(10) 0.0285(2) Uani 1 1 d . . . . .
C5 C 0.40565(4) 0.51276(9) 0.64842(10) 0.0271(2) Uani 1 1 d . . . . .
H5 H 0.396650 0.429376 0.636844 0.032 Uiso 1 1 calc R U . . .
C3 C 0.38264(4) 0.72323(9) 0.63641(10) 0.0285(2) Uani 1 1 d . . . . .
H3 H 0.357317 0.785283 0.612211 0.034 Uiso 1 1 calc R U . . .
C12 C 0.52249(5) 0.37819(10) 0.64286(11) 0.0341(3) Uani 1 1 d . . . . .
H12A H 0.492720 0.325549 0.611274 0.051 Uiso 1 1 calc R U . . .
H12B H 0.553099 0.327934 0.674528 0.051 Uiso 1 1 calc R U . . .
H12C H 0.536025 0.430136 0.574359 0.051 Uiso 1 1 calc R U . . .
C8 C 0.31298(5) 0.57577(11) 0.54422(12) 0.0368(3) Uani 1 1 d . . . . .
C13 C 0.41104(5) 0.93327(10) 0.83832(11) 0.0330(3) Uani 1 1 d D . . . .
C9 C 0.31003(5) 0.64531(13) 0.41918(12) 0.0444(3) Uani 1 1 d . . . . .
H9A H 0.313718 0.732693 0.435334 0.067 Uiso 1 1 calc R U . . .
H9B H 0.274226 0.629266 0.378377 0.067 Uiso 1 1 calc R U . . .
H9C H 0.340253 0.618416 0.363877 0.067 Uiso 1 1 calc R U . . .
C16A C 0.4282(4) 1.0652(5) 0.8501(13) 0.0356(14) Uani 0.496(11) 1 d D . P A 1
H16A H 0.413312 1.111421 0.778649 0.053 Uiso 0.496(11) 1 calc R U P A 1
H16B H 0.468827 1.070956 0.850392 0.053 Uiso 0.496(11) 1 calc R U P A 1
H16C H 0.413475 1.098821 0.928905 0.053 Uiso 0.496(11) 1 calc R U P A 1
C10 C 0.26513(5) 0.61812(17) 0.62962(14) 0.0582(4) Uani 1 1 d . . . . .
H10A H 0.266498 0.573541 0.709540 0.087 Uiso 1 1 calc R U . . .
H10B H 0.229541 0.602364 0.587743 0.087 Uiso 1 1 calc R U . . .
H10C H 0.268834 0.705463 0.646033 0.087 Uiso 1 1 calc R U . . .
C11 C 0.30597(7) 0.44074(13) 0.5160(2) 0.0661(5) Uani 1 1 d . . . . .
H11A H 0.336077 0.413545 0.460534 0.099 Uiso 1 1 calc R U . . .
H11B H 0.270132 0.427265 0.474343 0.099 Uiso 1 1 calc R U . . .
H11C H 0.307176 0.394571 0.594949 0.099 Uiso 1 1 calc R U . . .
C14A C 0.34946(14) 0.9173(4) 0.8439(5) 0.0428(10) Uani 0.496(11) 1 d D . P A 1
H14A H 0.332351 0.956400 0.770597 0.064 Uiso 0.496(11) 1 calc R U P A 1
H14B H 0.335130 0.954563 0.921276 0.064 Uiso 0.496(11) 1 calc R U P A 1
H14C H 0.340495 0.830317 0.843658 0.064 Uiso 0.496(11) 1 calc R U P A 1
C15A C 0.4382(2) 0.8585(3) 0.9508(3) 0.0379(9) Uani 0.496(11) 1 d D . P A 1
H15A H 0.425277 0.891554 1.031460 0.057 Uiso 0.496(11) 1 calc R U P A 1
H15B H 0.478761 0.864915 0.946135 0.057 Uiso 0.496(11) 1 calc R U P A 1
H15C H 0.427246 0.772845 0.944299 0.057 Uiso 0.496(11) 1 calc R U P A 1
C14 C 0.34895(14) 0.9594(7) 0.7940(7) 0.0617(17) Uani 0.504(11) 1 d D . P A 2
H14D H 0.329071 0.882159 0.784168 0.093 Uiso 0.504(11) 1 calc R U P A 2
H14E H 0.349476 1.002644 0.713314 0.093 Uiso 0.504(11) 1 calc R U P A 2
H14F H 0.330083 1.009376 0.857416 0.093 Uiso 0.504(11) 1 calc R U P A 2
C16 C 0.4372(4) 1.0586(6) 0.8606(13) 0.0383(16) Uani 0.504(11) 1 d D . P A 2
H16D H 0.435308 1.106424 0.782785 0.057 Uiso 0.504(11) 1 calc R U P A 2
H16E H 0.476179 1.048524 0.885552 0.057 Uiso 0.504(11) 1 calc R U P A 2
H16F H 0.416941 1.100834 0.927629 0.057 Uiso 0.504(11) 1 calc R U P A 2
C15 C 0.4103(4) 0.8593(3) 0.9558(3) 0.0552(15) Uani 0.504(11) 1 d D . P A 2
H15D H 0.387431 0.900069 1.019398 0.083 Uiso 0.504(11) 1 calc R U P A 2
H15E H 0.448356 0.850322 0.987636 0.083 Uiso 0.504(11) 1 calc R U P A 2
H15F H 0.394775 0.778815 0.937643 0.083 Uiso 0.504(11) 1 calc R U P A 2
H1A H 0.4253(12) 0.929(3) 0.652(3) 0.034(9) Uiso 0.49(3) 1 d . . P B 1
H1B H 0.4787(11) 0.894(2) 0.753(3) 0.036(9) Uiso 0.51(3) 1 d . . P B 2

loop_
_atom_site_aniso_label
_atom_site_aniso_U_11
_atom_site_aniso_U_22
_atom_site_aniso_U_33
_atom_site_aniso_U_23
_atom_site_aniso_U_13
_atom_site_aniso_U_12
N1 0.0285(5) 0.0179(4) 0.0358(5) 0.0003(3) 0.0032(4) 0.0027(3)
C6 0.0249(5) 0.0190(4) 0.0277(5) 0.0001(4) 0.0001(4) -0.0001(4)
C1 0.0238(5) 0.0188(5) 0.0256(5) 0.0006(3) 0.0006(4) 0.0001(3)
C2 0.0261(5) 0.0193(5) 0.0293(5) 0.0017(4) 0.0028(4) 0.0022(4)
C7 0.0252(7) 0.0172(6) 0.0332(7) 0.000 -0.0022(5) 0.000
C4 0.0242(5) 0.0301(5) 0.0313(5) 0.0020(4) -0.0018(4) -0.0008(4)
C5 0.0270(5) 0.0219(5) 0.0323(5) 0.0000(4) -0.0020(4) -0.0027(4)
C3 0.0256(5) 0.0269(5) 0.0329(5) 0.0042(4) 0.0000(4) 0.0044(4)
C12 0.0324(5) 0.0261(5) 0.0439(6) -0.0092(4) -0.0031(5) 0.0039(4)
C8 0.0266(5) 0.0411(6) 0.0427(6) 0.0054(5) -0.0080(4) -0.0039(4)
C13 0.0347(6) 0.0284(5) 0.0358(6) -0.0055(4) 0.0058(4) -0.0001(4)
C9 0.0354(6) 0.0577(8) 0.0400(6) 0.0045(6) -0.0106(5) -0.0026(5)
C16A 0.037(3) 0.023(2) 0.046(3) -0.0072(17) 0.0032(18) 0.0053(17)
C10 0.0253(6) 0.0996(13) 0.0497(8) 0.0096(8) -0.0016(5) -0.0033(7)
C11 0.0549(9) 0.0449(8) 0.0985(13) 0.0050(8) -0.0443(9) -0.0153(6)
C14A 0.0346(14) 0.0444(18) 0.049(2) -0.0057(15) 0.0122(14) 0.0043(12)
C15A 0.047(2) 0.0383(14) 0.0282(13) -0.0007(10) 0.0093(13) 0.0061(15)
C14 0.0326(15) 0.077(4) 0.076(3) -0.037(3) 0.0071(18) 0.0085(18)
C16 0.044(4) 0.023(2) 0.047(3) -0.0037(16) 0.003(2) 0.0085(15)
C15 0.090(4) 0.0351(15) 0.0402(16) -0.0004(11) 0.022(2) -0.013(2)

loop_
_atom_type_symbol
_atom_type_description
_atom_type_scat_dispersion_real
_atom_type_scat_dispersion_imag
_atom_type_scat_source
C C 0.0181 0.0091 'International Tables Vol C Tables 4.2.6.8 and 6.1.1.4'
H H 0.0000 0.0000 'International Tables Vol C Tables 4.2.6.8 and 6.1.1.4'
N N 0.0311 0.0180 'International Tables Vol C Tables 4.2.6.8 and 6.1.1.4'

loop_
_geom_angle_atom_site_label_1
_geom_angle_atom_site_label_2
_geom_angle_atom_site_label_3
_geom_angle
_geom_angle_site_symmetry_1
_geom_angle_site_symmetry_3
_geom_angle_publ_flag
C2 N1 C13 117.93(8) . . ?
C2 N1 H1A 105.1(16) . . ?
C2 N1 H1B 108.7(15) . . ?
C13 N1 H1A 105.4(16) . . ?
C13 N1 H1B 100.0(16) . . ?
C1 C6 C7 111.40(8) . . ?
C5 C6 C1 122.71(9) . . ?
C5 C6 C7 125.89(9) . . ?
C6 C1 C1 107.72(5) . 3_656 ?
C6 C1 C2 117.71(9) . . ?
C2 C1 C1 134.53(6) . 3_656 ?
C1 C2 N1 122.74(9) . . ?
C3 C2 N1 119.20(9) . . ?
C3 C2 C1 118.06(9) . . ?
C6 C7 C6 101.57(11) 3_656 . ?
C6 C7 C12 110.87(6) . 3_656 ?
C6 C7 C12 111.52(6) . . ?
C6 C7 C12 110.87(6) 3_656 . ?
C6 C7 C12 111.52(6) 3_656 3_656 ?
C12 C7 C12 110.25(12) . 3_656 ?
C5 C4 C8 123.56(10) . . ?
C3 C4 C5 117.21(9) . . ?
C3 C4 C8 119.22(9) . . ?
C6 C5 C4 119.91(9) . . ?
C6 C5 H5 120.0 . . ?
C4 C5 H5 120.0 . . ?
C2 C3 C4 123.94(9) . . ?
C2 C3 H3 118.0 . . ?
C4 C3 H3 118.0 . . ?
C7 C12 H12A 109.5 . . ?
C7 C12 H12B 109.5 . . ?
C7 C12 H12C 109.5 . . ?
H12A C12 H12B 109.5 . . ?
H12A C12 H12C 109.5 . . ?
H12B C12 H12C 109.5 . . ?
C4 C8 C10 108.85(10) . . ?
C9 C8 C4 109.77(9) . . ?
C9 C8 C10 108.93(11) . . ?
C11 C8 C4 112.00(10) . . ?
C11 C8 C9 108.10(12) . . ?
C11 C8 C10 109.14(13) . . ?
N1 C13 C16A 107.0(6) . . ?
N1 C13 C14A 117.32(19) . . ?
N1 C13 C15A 102.30(17) . . ?
N1 C13 C14 106.0(2) . . ?
N1 C13 C16 105.1(6) . . ?
C16A C13 C15A 108.8(4) . . ?
C14A C13 C16A 112.3(4) . . ?
C14A C13 C15A 108.45(18) . . ?
C16 C13 C14 105.6(4) . . ?
C15 C13 N1 118.1(3) . . ?
C15 C13 C14 109.6(2) . . ?
C15 C13 C16 111.5(5) . . ?
C8 C9 H9A 109.5 . . ?
C8 C9 H9B 109.5 . . ?
C8 C9 H9C 109.5 . . ?
H9A C9 H9B 109.5 . . ?
H9A C9 H9C 109.5 . . ?
H9B C9 H9C 109.5 . . ?
C13 C16A H16A 109.5 . . ?
C13 C16A H16B 109.5 . . ?
C13 C16A H16C 109.5 . . ?
H16A C16A H16B 109.5 . . ?
H16A C16A H16C 109.5 . . ?
H16B C16A H16C 109.5 . . ?
C8 C10 H10A 109.5 . . ?
C8 C10 H10B 109.5 . . ?
C8 C10 H10C 109.5 . . ?
H10A C10 H10B 109.5 . . ?
H10A C10 H10C 109.5 . . ?
H10B C10 H10C 109.5 . . ?
C8 C11 H11A 109.5 . . ?
C8 C11 H11B 109.5 . . ?
C8 C11 H11C 109.5 . . ?
H11A C11 H11B 109.5 . . ?
H11A C11 H11C 109.5 . . ?
H11B C11 H11C 109.5 . . ?
C13 C14A H14A 109.5 . . ?
C13 C14A H14B 109.5 . . ?
C13 C14A H14C 109.5 . . ?
H14A C14A H14B 109.5 . . ?
H14A C14A H14C 109.5 . . ?
H14B C14A H14C 109.5 . . ?
C13 C15A H15A 109.5 . . ?
C13 C15A H15B 109.5 . . ?
C13 C15A H15C 109.5 . . ?
H15A C15A H15B 109.5 . . ?
H15A C15A H15C 109.5 . . ?
H15B C15A H15C 109.5 . . ?
C13 C14 H14D 109.5 . . ?
C13 C14 H14E 109.5 . . ?
C13 C14 H14F 109.5 . . ?
H14D C14 H14E 109.5 . . ?
H14D C14 H14F 109.5 . . ?
H14E C14 H14F 109.5 . . ?
C13 C16 H16D 109.5 . . ?
C13 C16 H16E 109.5 . . ?
C13 C16 H16F 109.5 . . ?
H16D C16 H16E 109.5 . . ?
H16D C16 H16F 109.5 . . ?
H16E C16 H16F 109.5 . . ?
C13 C15 H15D 109.5 . . ?
C13 C15 H15E 109.5 . . ?
C13 C15 H15F 109.5 . . ?
H15D C15 H15E 109.5 . . ?
H15D C15 H15F 109.5 . . ?
H15E C15 H15F 109.5 . . ?

loop_
_geom_bond_atom_site_label_1
_geom_bond_atom_site_label_2
_geom_bond_distance
_geom_bond_site_symmetry_2
_geom_bond_publ_flag
N1 C2 1.4274(12) . ?
N1 C13 1.4888(14) . ?
N1 H1A 1.00(3) . ?
N1 H1B 0.97(3) . ?
C6 C1 1.4058(13) . ?
C6 C7 1.5152(12) . ?
C6 C5 1.3853(14) . ?
C1 C1 1.4896(19) 3_656 ?
C1 C2 1.4111(13) . ?
C2 C3 1.3956(15) . ?
C7 C12 1.5347(13) . ?
C7 C12 1.5347(13) 3_656 ?
C4 C5 1.3959(14) . ?
C4 C3 1.3955(15) . ?
C4 C8 1.5347(14) . ?
C5 H5 0.9500 . ?
C3 H3 0.9500 . ?
C12 H12A 0.9800 . ?
C12 H12B 0.9800 . ?
C12 H12C 0.9800 . ?
C8 C9 1.5329(17) . ?
C8 C10 1.5374(19) . ?
C8 C11 1.5240(18) . ?
C13 C16A 1.514(5) . ?
C13 C14A 1.493(3) . ?
C13 C15A 1.590(3) . ?
C13 C14 1.592(4) . ?
C13 C16 1.533(5) . ?
C13 C15 1.488(3) . ?
C9 H9A 0.9800 . ?
C9 H9B 0.9800 . ?
C9 H9C 0.9800 . ?
C16A H16A 0.9800 . ?
C16A H16B 0.9800 . ?
C16A H16C 0.9800 . ?
C10 H10A 0.9800 . ?
C10 H10B 0.9800 . ?
C10 H10C 0.9800 . ?
C11 H11A 0.9800 . ?
C11 H11B 0.9800 . ?
C11 H11C 0.9800 . ?
C14A H14A 0.9800 . ?
C14A H14B 0.9800 . ?
C14A H14C 0.9800 . ?
C15A H15A 0.9800 . ?
C15A H15B 0.9800 . ?
C15A H15C 0.9800 . ?
C14 H14D 0.9800 . ?
C14 H14E 0.9800 . ?
C14 H14F 0.9800 . ?
C16 H16D 0.9800 . ?
C16 H16E 0.9800 . ?
C16 H16F 0.9800 . ?
C15 H15D 0.9800 . ?
C15 H15E 0.9800 . ?
C15 H15F 0.9800 . ?

loop_
_geom_torsion_atom_site_label_1
_geom_torsion_atom_site_label_2
_geom_torsion_atom_site_label_3
_geom_torsion_atom_site_label_4
_geom_torsion
_geom_torsion_site_symmetry_1
_geom_torsion_site_symmetry_2
_geom_torsion_site_symmetry_3
_geom_torsion_site_symmetry_4
_geom_torsion_publ_flag
N1 C2 C3 C4 -175.59(10) . . . . ?
C6 C1 C2 N1 172.52(9) . . . . ?
C6 C1 C2 C3 -7.80(14) . . . . ?
C1 C6 C7 C6 -1.55(5) . . . 3_656 ?
C1 C6 C7 C12 117.05(10) . . . 3_656 ?
C1 C6 C7 C12 -119.69(10) . . . . ?
C1 C6 C5 C4 0.28(16) . . . . ?
C1 C1 C2 N1 -4.5(2) 3_656 . . . ?
C1 C1 C2 C3 175.22(13) 3_656 . . . ?
C1 C2 C3 C4 4.72(16) . . . . ?
C2 N1 C13 C16A 178.9(4) . . . . ?
C2 N1 C13 C14A -53.9(3) . . . . ?
C2 N1 C13 C15A 64.6(2) . . . . ?
C2 N1 C13 C14 -79.3(4) . . . . ?
C2 N1 C13 C16 169.1(4) . . . . ?
C2 N1 C13 C15 44.0(4) . . . . ?
C7 C6 C1 C1 3.89(12) . . . 3_656 ?
C7 C6 C1 C2 -173.85(7) . . . . ?
C7 C6 C5 C4 179.62(8) . . . . ?
C5 C6 C1 C1 -176.68(10) . . . 3_656 ?
C5 C6 C1 C2 5.58(15) . . . . ?
C5 C6 C7 C6 179.05(12) . . . 3_656 ?
C5 C6 C7 C12 -62.35(12) . . . 3_656 ?
C5 C6 C7 C12 60.91(12) . . . . ?
C5 C4 C3 C2 1.11(16) . . . . ?
C5 C4 C8 C9 -124.86(12) . . . . ?
C5 C4 C8 C10 116.00(13) . . . . ?
C5 C4 C8 C11 -4.78(17) . . . . ?
C3 C4 C5 C6 -3.62(15) . . . . ?
C3 C4 C8 C9 56.43(14) . . . . ?
C3 C4 C8 C10 -62.71(14) . . . . ?
C3 C4 C8 C11 176.52(12) . . . . ?
C8 C4 C5 C6 177.65(10) . . . . ?
C8 C4 C3 C2 179.90(10) . . . . ?
C13 N1 C2 C1 -102.85(12) . . . . ?
C13 N1 C2 C3 77.47(13) . . . . ?
